data_7049778
loop_
_publ_author_name
'Kinzhalov, Mikhail A.'
'Eremina, Anzhelika A.'
'Smirnov, Andrey S.'
'Suslonov, Vitalii V.'
'Kukushkin, Vadim Yu'
'Luzyanin, Konstantin V.'

_publ_section_title
;
 Cleavage of acyclic diaminocarbene ligands at an iridium(iii) center.
 Recognition of a new reactivity mode for carbene ligands.
;
_journal_issue 22
_journal_name_full 'Dalton transactions (Cambridge, England : 2003)'
_journal_page_first 7571
_journal_page_last 7582
_journal_paper_doi 10.1039/c9dt01138b
_journal_volume 48
_journal_year 2019
_chemical_formula_moiety 'C36 H30 Cl2 Ir N6, C F3 O3 S, C H Cl3'
_chemical_formula_sum 'C38 H31 Cl5 F3 Ir N6 O3 S'
_chemical_formula_weight 1078.20
_space_group_crystal_system monoclinic
_space_group_IT_number 14
_space_group_name_Hall '-P 2ybc'
_space_group_name_H-M_alt 'P 1 21/c 1'
_symmetry_space_group_name_Hall '-P 2ybc'
_symmetry_space_group_name_H-M 'P 1 21/c 1'
_atom_sites_solution_hydrogens mixed
_atom_sites_solution_primary iterative
_audit_creation_date 2018-05-31
_audit_creation_method
;
Olex2 1.2
(compiled 2018.05.29 svn.r3508 for OlexSys, GUI svn.r5506)
;
_audit_update_record
;
2018-06-01 deposited with the CCDC.    2019-04-22 downloaded from the CCDC.
;
_cell_angle_alpha 90
_cell_angle_beta 100.392(6)
_cell_angle_gamma 90
_cell_formula_units_Z 4
_cell_length_a 13.0467(8)
_cell_length_b 30.1504(13)
_cell_length_c 10.5444(5)
_cell_measurement_reflns_used 6989
_cell_measurement_temperature 100(2)
_cell_measurement_theta_max 30.5580
_cell_measurement_theta_min 2.8150
_cell_volume 4079.7(4)
_computing_cell_refinement
;
CrysAlisPro, Agilent Technologies,
Version 1.171.36.32 (release 02-08-2013 CrysAlis171 .NET)
(compiled Aug  2 2013,16:46:58)
;
_computing_data_collection
;
CrysAlisPro, Agilent Technologies,
Version 1.171.36.32 (release 02-08-2013 CrysAlis171 .NET)
(compiled Aug  2 2013,16:46:58)
;
_computing_data_reduction
;
CrysAlisPro, Agilent Technologies,
Version 1.171.36.32 (release 02-08-2013 CrysAlis171 .NET)
(compiled Aug  2 2013,16:46:58)
;
_computing_molecular_graphics 'Olex2 (Dolomanov et al., 2009)'
_computing_publication_material 'Olex2 (Dolomanov et al., 2009)'
_computing_structure_refinement 'ShelXL (Sheldrick, 2015)'
_computing_structure_solution
;
Superflip (Palatinus & Chapuis, 2007;Palatinus & van der Lee, 2008;
Palatinus et al., 2012)
;
_diffrn_ambient_temperature 100(2)
_diffrn_detector_area_resol_mean 16.2096
_diffrn_measured_fraction_theta_full 0.996
_diffrn_measured_fraction_theta_max 0.997
_diffrn_measurement_details
;
#__ type_ start__ end____ width___ exp.time_
  1 omega  -99.00  -36.00   1.0000   36.0000
omega____ theta____ kappa____ phi______ frames
    -      -22.4241  178.0000  150.0000 63

#__ type_ start__ end____ width___ exp.time_
  2 omega   46.00   86.00   1.0000   36.0000
omega____ theta____ kappa____ phi______ frames
    -       23.3616  178.0000  -90.0000 40

#__ type_ start__ end____ width___ exp.time_
  3 omega  -11.00   93.00   1.0000   36.0000
omega____ theta____ kappa____ phi______ frames
    -       23.3616   19.0000   60.0000 104

#__ type_ start__ end____ width___ exp.time_
  4 omega   55.00   93.00   1.0000   36.0000
omega____ theta____ kappa____ phi______ frames
    -       23.3616   77.0000   60.0000 38

#__ type_ start__ end____ width___ exp.time_
  5 omega  -95.00  -89.00   1.0000   36.0000
omega____ theta____ kappa____ phi______ frames
    -      -22.4241  -19.0000 -150.0000 6
;
_diffrn_measurement_device_type 'Xcalibur, Eos'
_diffrn_measurement_method '\w scans'
_diffrn_orient_matrix_UB_11 0.0447739000
_diffrn_orient_matrix_UB_12 -0.0148886000
_diffrn_orient_matrix_UB_13 -0.0159772000
_diffrn_orient_matrix_UB_21 -0.0182732000
_diffrn_orient_matrix_UB_22 0.0073799000
_diffrn_orient_matrix_UB_23 -0.0520314000
_diffrn_orient_matrix_UB_31 0.0484237000
_diffrn_orient_matrix_UB_32 0.0166739000
_diffrn_orient_matrix_UB_33 0.0091766000
_diffrn_radiation_monochromator graphite
_diffrn_radiation_type MoK\a
_diffrn_radiation_wavelength 0.71073
_diffrn_reflns_av_R_equivalents 0.0695
_diffrn_reflns_av_unetI/netI 0.1011
_diffrn_reflns_Laue_measured_fraction_full 0.996
_diffrn_reflns_Laue_measured_fraction_max 0.997
_diffrn_reflns_limit_h_max 16
_diffrn_reflns_limit_h_min -15
_diffrn_reflns_limit_k_max 32
_diffrn_reflns_limit_k_min -39
_diffrn_reflns_limit_l_max 10
_diffrn_reflns_limit_l_min -13
_diffrn_reflns_number 19969
_diffrn_reflns_point_group_measured_fraction_full 0.996
_diffrn_reflns_point_group_measured_fraction_max 0.997
_diffrn_reflns_theta_full 25.242
_diffrn_reflns_theta_max 27.500
_diffrn_reflns_theta_min 2.821
_diffrn_source 'Enhance (Mo) X-ray Source'
_exptl_absorpt_coefficient_mu 3.711
_exptl_absorpt_correction_T_max 0.587
_exptl_absorpt_correction_T_min 0.293
_exptl_absorpt_correction_type analytical
_exptl_absorpt_process_details
;
CrysAlisPro, Agilent Technologies,
Version 1.171.36.32 (release 02-08-2013 CrysAlis171 .NET)
(compiled Aug  2 2013,16:46:58)
Analytical numeric absorption correction using a multifaceted crystal
            model based on expressions derived by R.C. Clark & J.S. Reid.
(Clark, R. C. & Reid, J. S. (1995). Acta Cryst. A51, 887-897)
;
_exptl_crystal_colour 'clear yellow'
_exptl_crystal_colour_lustre clear
_exptl_crystal_colour_primary yellow
_exptl_crystal_density_diffrn 1.755
_exptl_crystal_description prism
_exptl_crystal_F_000 2120
_exptl_crystal_size_max 0.5167
_exptl_crystal_size_mid 0.3092
_exptl_crystal_size_min 0.1857
_refine_diff_density_max 2.446
_refine_diff_density_min -3.115
_refine_diff_density_rms 0.188
_refine_ls_extinction_method none
_refine_ls_goodness_of_fit_ref 1.312
_refine_ls_hydrogen_treatment constr
_refine_ls_matrix_type full
_refine_ls_number_parameters 493
_refine_ls_number_reflns 9344
_refine_ls_number_restraints 0
_refine_ls_restrained_S_all 1.312
_refine_ls_R_factor_all 0.0895
_refine_ls_R_factor_gt 0.0762
_refine_ls_shift/su_max 0.001
_refine_ls_shift/su_mean 0.000
_refine_ls_structure_factor_coef Fsqd
_refine_ls_weighting_details 'w=1/[\s^2^(Fo^2^)+22.7804P] where P=(Fo^2^+2Fc^2^)/3'
_refine_ls_weighting_scheme calc
_refine_ls_wR_factor_gt 0.1319
_refine_ls_wR_factor_ref 0.1368
_reflns_Friedel_coverage 0.000
_reflns_number_gt 8060
_reflns_number_total 9344
_reflns_threshold_expression 'I > 2\s(I)'
_cod_data_source_file c9dt01138b2.cif
_cod_data_source_block ea-102
_cod_depositor_comments 'Adding full bibliography for 7049777--7049781.cif.'
_cod_database_code 7049778
_shelx_shelxl_version_number 2014/7
_chemical_oxdiff_formula 'Ir Cl5 S F3 O3 C38 N6'
_shelx_space_group_comment
;
The symmetry employed for this shelxl refinement is uniquely defined
by the following loop, which should always be used as a source of
symmetry information in preference to the above space-group names.
They are only intended as comments.
;
_reflns_odcompleteness_completeness 99.87
_reflns_odcompleteness_iscentric 1
_reflns_odcompleteness_theta 28.51
_olex2_refinement_description
;
1. Fixed Uiso
 At 1.2 times of:
  All C(H) groups, All N(H) groups, All N(H,H) groups
2. Uiso/Uaniso restraints and constraints
Uanis(C24) = Uanis(C27)
Uanis(C2S) = Uanis(C1S)
Uanis(C23) = Uanis(N3)
Uanis(Cl1) = Uanis(C27) = Uanis(C24)
Uanis(C12) = Uanis(N2)
Uanis(C1) = Uanis(N1)
Uanis(C31) = Uanis(N6)
Uanis(C18) = Uanis(C17)
3. Others
 Fixed Sof: Cl1S(0.5) Cl2S(0.5) Cl4S(0.5) Cl5S(0.5) C1S(0.5) H1S(0.5) C2S(0.5)
 H2S(0.5)
4.a Riding coordinates:
 N4(H4), N3(H3A,H3B), N5(H5A,H5B), N6(H6)
4.b Ternary CH refined with riding coordinates:
 C1S(H1S), C2S(H2S)
4.c Aromatic/amide H refined with riding coordinates:
 C29(H29), C28(H28), C26(H26), C25(H25), C36(H36), C35(H35), C33(H33),
 C32(H32), C11(H11), C10(H10), C9(H9), C8(H8), C5(H5), C4(H4A), C3(H3), C2(H2),
 C13(H13), C14(H14), C15(H15), C16(H16), C19(H19), C20(H20), C21(H21), C22(H22)
;
_olex2_date_sample_data_collection 1476866297.99
_olex2_submission_special_instructions 'No special instructions were received'

loop_
_space_group_symop_operation_xyz
'x, y, z'
'-x, y+1/2, -z+1/2'
'-x, -y, -z'
'x, -y-1/2, z-1/2'

loop_
_atom_site_label
_atom_site_type_symbol
_atom_site_fract_x
_atom_site_fract_y
_atom_site_fract_z
_atom_site_U_iso_or_equiv
_atom_site_adp_type
_atom_site_occupancy
_atom_site_site_symmetry_order
_atom_site_calc_flag
_atom_site_refinement_flags_posn
_atom_site_refinement_flags_occupancy
_atom_site_disorder_assembly
_atom_site_disorder_group
Ir1 Ir 0.91611(3) 0.36528(2) 0.28237(3) 0.01112(9) Uani 1 1 d . . . .
Cl1 Cl 1.53552(19) 0.38310(9) 0.0565(3) 0.0336(6) Uani 1 1 d . . . .
Cl2 Cl 0.5299(2) 0.59493(10) 0.3830(3) 0.0476(9) Uani 1 1 d . . . .
N4 N 1.1348(6) 0.3585(2) 0.2349(7) 0.0165(16) Uani 1 1 d . . . .
H4 H 1.1356 0.3397 0.2990 0.020 Uiso 1 1 d R . . .
N3 N 1.0373(6) 0.4022(2) 0.0863(7) 0.0165(12) Uani 1 1 d . . . .
H3A H 1.0933 0.4056 0.0515 0.020 Uiso 1 1 d R . . .
H3B H 0.9788 0.4155 0.0519 0.020 Uiso 1 1 d R . . .
N5 N 0.9043(6) 0.4657(2) 0.2394(8) 0.0198(18) Uani 1 1 d . . . .
H5A H 0.8719 0.4915 0.2347 0.024 Uiso 1 1 d R . . .
H5B H 0.9717 0.4647 0.2394 0.024 Uiso 1 1 d R . . .
N6 N 0.7483(6) 0.4344(2) 0.2455(8) 0.0164(12) Uani 1 1 d . . . .
H6 H 0.7078 0.4113 0.2247 0.020 Uiso 1 1 d R . . .
N1 N 0.8422(5) 0.3341(2) 0.1192(7) 0.0096(11) Uani 1 1 d . . . .
N2 N 0.9822(5) 0.3895(2) 0.4614(7) 0.0114(11) Uani 1 1 d . . . .
C23 C 1.0412(7) 0.3776(3) 0.1883(9) 0.0165(12) Uani 1 1 d . . . .
C24 C 1.2275(7) 0.3644(4) 0.1948(10) 0.0336(6) Uani 1 1 d . . . .
C29 C 1.2393(7) 0.3534(3) 0.0673(9) 0.023(2) Uani 1 1 d . . . .
H29 H 1.1815 0.3411 0.0104 0.027 Uiso 1 1 calc R . . .
C28 C 1.3332(8) 0.3599(3) 0.0218(9) 0.026(2) Uani 1 1 d . . . .
H28 H 1.3386 0.3536 -0.0651 0.031 Uiso 1 1 calc R . . .
C27 C 1.4178(8) 0.3758(4) 0.1097(11) 0.0336(6) Uani 1 1 d . . . .
C26 C 1.4112(7) 0.3845(3) 0.2363(10) 0.026(2) Uani 1 1 d . . . .
H26 H 1.4707 0.3941 0.2956 0.032 Uiso 1 1 calc R . . .
C25 C 1.3171(7) 0.3790(3) 0.2754(9) 0.0187(19) Uani 1 1 d . . . .
H25 H 1.3132 0.3856 0.3625 0.022 Uiso 1 1 calc R . . .
C30 C 0.8514(7) 0.4283(3) 0.2469(8) 0.0118(17) Uani 1 1 d . . . .
C31 C 0.6979(7) 0.4745(3) 0.2753(9) 0.0164(12) Uani 1 1 d . . . .
C36 C 0.6732(9) 0.4779(3) 0.3961(10) 0.033(3) Uani 1 1 d . . . .
H36 H 0.6902 0.4548 0.4574 0.039 Uiso 1 1 calc R . . .
C35 C 0.6224(10) 0.5162(4) 0.4272(12) 0.041(3) Uani 1 1 d . . . .
H35 H 0.6075 0.5194 0.5117 0.049 Uiso 1 1 calc R . . .
C34 C 0.5946(7) 0.5480(3) 0.3417(10) 0.023(2) Uani 1 1 d . . . .
C33 C 0.6173(7) 0.5448(3) 0.2184(10) 0.022(2) Uani 1 1 d . . . .
H33 H 0.5988 0.5682 0.1581 0.027 Uiso 1 1 calc R . . .
C32 C 0.6678(7) 0.5068(3) 0.1836(9) 0.019(2) Uani 1 1 d . . . .
H32 H 0.6810 0.5034 0.0985 0.023 Uiso 1 1 calc R . . .
C11 C 0.7785(7) 0.3542(3) 0.0230(8) 0.0143(18) Uani 1 1 d . . . .
H11 H 0.7698 0.3854 0.0266 0.017 Uiso 1 1 calc R . . .
C10 C 0.7238(7) 0.3308(3) -0.0831(9) 0.0161(18) Uani 1 1 d . . . .
H10 H 0.6775 0.3458 -0.1490 0.019 Uiso 1 1 calc R . . .
C9 C 0.7383(7) 0.2858(3) -0.0900(9) 0.0169(19) Uani 1 1 d . . . .
H9 H 0.7037 0.2694 -0.1619 0.020 Uiso 1 1 calc R . . .
C8 C 0.8039(7) 0.2651(3) 0.0091(9) 0.0158(18) Uani 1 1 d . . . .
H8 H 0.8135 0.2339 0.0060 0.019 Uiso 1 1 calc R . . .
C7 C 0.8561(7) 0.2889(3) 0.1133(9) 0.0138(18) Uani 1 1 d . . . .
C6 C 0.9267(6) 0.2706(2) 0.2254(8) 0.0104(17) Uani 1 1 d . . . .
C5 C 0.9511(7) 0.2259(3) 0.2393(9) 0.0173(19) Uani 1 1 d . . . .
H5 H 0.9238 0.2058 0.1723 0.021 Uiso 1 1 calc R . . .
C4 C 1.0140(7) 0.2105(3) 0.3485(9) 0.021(2) Uani 1 1 d . . . .
H4A H 1.0283 0.1796 0.3583 0.025 Uiso 1 1 calc R . . .
C3 C 1.0566(7) 0.2397(3) 0.4441(9) 0.019(2) Uani 1 1 d . . . .
H3 H 1.1012 0.2291 0.5193 0.022 Uiso 1 1 calc R . . .
C2 C 1.0341(7) 0.2847(3) 0.4303(9) 0.0158(19) Uani 1 1 d . . . .
H2 H 1.0643 0.3047 0.4961 0.019 Uiso 1 1 calc R . . .
C1 C 0.9686(6) 0.3008(3) 0.3224(8) 0.0096(11) Uani 1 1 d . . . .
C12 C 0.7987(6) 0.3507(3) 0.3833(8) 0.0114(11) Uani 1 1 d . . . .
C13 C 0.7027(7) 0.3301(3) 0.3415(9) 0.0173(19) Uani 1 1 d . . . .
H13 H 0.6841 0.3209 0.2542 0.021 Uiso 1 1 calc R . . .
C14 C 0.6327(7) 0.3228(3) 0.4273(9) 0.018(2) Uani 1 1 d . . . .
H14 H 0.5672 0.3093 0.3965 0.021 Uiso 1 1 calc R . . .
C15 C 0.6585(7) 0.3350(3) 0.5551(10) 0.021(2) Uani 1 1 d . . . .
H15 H 0.6110 0.3297 0.6119 0.025 Uiso 1 1 calc R . . .
C16 C 0.7538(7) 0.3550(3) 0.6009(9) 0.020(2) Uani 1 1 d . . . .
H16 H 0.7721 0.3631 0.6892 0.024 Uiso 1 1 calc R . . .
C17 C 0.8228(7) 0.3631(3) 0.5160(8) 0.0152(13) Uani 1 1 d . . . .
C18 C 0.9248(7) 0.3845(3) 0.5563(9) 0.0152(13) Uani 1 1 d . . . .
C19 C 0.9641(8) 0.3991(3) 0.6806(9) 0.021(2) Uani 1 1 d . . . .
H19 H 0.9246 0.3951 0.7470 0.025 Uiso 1 1 calc R . . .
C20 C 1.0611(8) 0.4196(3) 0.7080(9) 0.024(2) Uani 1 1 d . . . .
H20 H 1.0887 0.4293 0.7931 0.029 Uiso 1 1 calc R . . .
C21 C 1.1157(7) 0.4256(3) 0.6109(10) 0.023(2) Uani 1 1 d . . . .
H21 H 1.1821 0.4395 0.6278 0.027 Uiso 1 1 calc R . . .
C22 C 1.0748(7) 0.4117(3) 0.4895(10) 0.019(2) Uani 1 1 d . . . .
H22 H 1.1121 0.4176 0.4218 0.022 Uiso 1 1 calc R . . .
S1A S 0.83399(18) 0.49474(7) -0.1258(2) 0.0180(5) Uani 1 1 d . . . .
F1A F 0.7005(5) 0.4510(2) -0.2939(6) 0.0380(16) Uani 1 1 d . . . .
F2A F 0.6413(5) 0.51226(19) -0.2317(7) 0.0380(16) Uani 1 1 d . . . .
F3A F 0.6594(5) 0.4556(2) -0.1050(6) 0.0362(16) Uani 1 1 d . . . .
O1A O 0.8702(6) 0.5143(2) -0.2355(7) 0.0325(18) Uani 1 1 d . . . .
O2A O 0.8822(6) 0.4533(2) -0.0827(7) 0.0321(18) Uani 1 1 d . . . .
O3A O 0.8223(5) 0.5255(2) -0.0229(6) 0.0206(14) Uani 1 1 d . . . .
C1A C 0.7030(8) 0.4781(3) -0.1930(10) 0.022(2) Uani 1 1 d . . . .
Cl1S Cl 1.4607(4) 0.2829(2) 0.8149(7) 0.0441(15) Uani 0.5 1 d . P A 2
Cl2S Cl 1.3621(7) 0.2739(3) 0.5504(8) 0.072(3) Uani 0.5 1 d . P A 2
Cl3S Cl 1.2446(3) 0.26802(13) 0.7406(4) 0.0667(11) Uani 1 1 d . . . .
Cl4S Cl 1.4633(8) 0.2453(3) 0.6834(11) 0.102(4) Uani 0.5 1 d . P B 1
Cl5S Cl 1.3365(6) 0.3071(2) 0.5187(8) 0.0542(19) Uani 0.5 1 d . P B 1
C1S C 1.358(2) 0.2585(10) 0.707(3) 0.051(5) Uani 0.5 1 d . P A 2
H1S H 1.3690 0.2257 0.7126 0.061 Uiso 0.5 1 calc R P A 2
C2S C 1.335(2) 0.2615(10) 0.618(3) 0.051(5) Uani 0.5 1 d . P B 1
H2S H 1.3049 0.2367 0.5597 0.061 Uiso 0.5 1 calc R P B 1

loop_
_atom_site_aniso_label
_atom_site_aniso_U_11
_atom_site_aniso_U_22
_atom_site_aniso_U_33
_atom_site_aniso_U_23
_atom_site_aniso_U_13
_atom_site_aniso_U_12
Ir1 0.01297(16) 0.01022(15) 0.01061(16) -0.00030(14) 0.00332(12) -0.00104(13)
Cl1 0.0140(11) 0.0585(16) 0.0311(13) 0.0154(13) 0.0112(10) 0.0016(10)
Cl2 0.0382(17) 0.0433(16) 0.056(2) -0.0323(15) -0.0070(15) 0.0227(13)
N4 0.019(4) 0.015(4) 0.016(4) 0.000(3) 0.007(3) 0.000(3)
N3 0.020(3) 0.013(3) 0.016(3) -0.002(2) 0.003(2) -0.004(2)
N5 0.021(4) 0.012(3) 0.029(5) 0.002(3) 0.012(4) 0.003(3)
N6 0.011(3) 0.014(3) 0.024(3) -0.003(3) 0.004(3) 0.002(2)
N1 0.007(3) 0.014(3) 0.009(3) -0.003(2) 0.005(2) 0.0003(19)
N2 0.010(3) 0.011(2) 0.013(3) 0.000(2) 0.000(2) -0.0034(19)
C23 0.020(3) 0.013(3) 0.016(3) -0.002(2) 0.003(2) -0.004(2)
C24 0.0140(11) 0.0585(16) 0.0311(13) 0.0154(13) 0.0112(10) 0.0016(10)
C29 0.016(5) 0.029(5) 0.021(5) -0.010(4) -0.004(4) -0.013(4)
C28 0.026(5) 0.037(6) 0.015(5) 0.006(5) 0.004(4) 0.009(4)
C27 0.0140(11) 0.0585(16) 0.0311(13) 0.0154(13) 0.0112(10) 0.0016(10)
C26 0.011(5) 0.036(5) 0.028(6) -0.001(5) -0.007(4) -0.005(4)
C25 0.017(5) 0.030(5) 0.008(4) -0.004(4) -0.001(4) 0.004(4)
C30 0.016(4) 0.009(4) 0.010(4) 0.002(3) 0.001(4) 0.001(3)
C31 0.011(3) 0.014(3) 0.024(3) -0.003(3) 0.004(3) 0.002(2)
C36 0.053(8) 0.027(5) 0.025(6) 0.005(5) 0.026(6) 0.019(5)
C35 0.051(8) 0.048(7) 0.028(6) 0.003(6) 0.017(6) 0.025(6)
C34 0.015(5) 0.023(5) 0.030(6) -0.007(4) 0.002(4) 0.002(4)
C33 0.021(5) 0.017(4) 0.027(6) 0.000(4) -0.001(4) 0.007(4)
C32 0.021(5) 0.024(5) 0.012(4) 0.001(4) 0.004(4) 0.007(4)
C11 0.020(5) 0.006(4) 0.018(5) 0.003(3) 0.006(4) 0.001(3)
C10 0.011(4) 0.025(5) 0.012(4) 0.003(4) 0.003(4) 0.006(3)
C9 0.011(4) 0.028(5) 0.012(4) -0.013(4) 0.003(4) -0.002(3)
C8 0.019(5) 0.014(4) 0.015(5) -0.002(4) 0.006(4) -0.006(3)
C7 0.013(4) 0.015(4) 0.015(4) -0.001(4) 0.008(4) -0.002(3)
C6 0.010(4) 0.011(4) 0.013(4) -0.005(3) 0.007(3) -0.003(3)
C5 0.017(5) 0.020(4) 0.012(4) -0.001(4) -0.006(4) 0.004(3)
C4 0.029(5) 0.009(4) 0.024(5) 0.006(4) 0.000(4) 0.009(4)
C3 0.019(5) 0.024(5) 0.011(4) 0.004(4) -0.004(4) 0.006(4)
C2 0.011(4) 0.018(4) 0.018(5) -0.008(4) 0.003(4) -0.002(3)
C1 0.007(3) 0.014(3) 0.009(3) -0.003(2) 0.005(2) 0.0003(19)
C12 0.010(3) 0.011(2) 0.013(3) 0.000(2) 0.000(2) -0.0034(19)
C13 0.019(5) 0.016(4) 0.013(4) 0.001(4) -0.005(4) 0.002(3)
C14 0.011(4) 0.017(4) 0.026(5) 0.004(4) 0.005(4) -0.001(3)
C15 0.019(5) 0.021(5) 0.028(6) 0.005(4) 0.015(4) 0.002(4)
C16 0.025(5) 0.019(5) 0.018(5) 0.000(4) 0.009(4) 0.005(4)
C17 0.024(4) 0.008(3) 0.016(3) 0.001(2) 0.009(3) 0.003(2)
C18 0.024(4) 0.008(3) 0.016(3) 0.001(2) 0.009(3) 0.003(2)
C19 0.027(5) 0.019(4) 0.017(5) -0.002(4) 0.006(4) -0.005(4)
C20 0.028(6) 0.022(5) 0.017(5) -0.005(4) -0.007(4) -0.009(4)
C21 0.018(5) 0.020(5) 0.026(5) -0.007(4) -0.005(4) -0.010(4)
C22 0.016(5) 0.015(4) 0.026(5) -0.005(4) 0.008(4) -0.001(3)
S1A 0.0178(12) 0.0214(11) 0.0158(11) -0.0010(10) 0.0056(10) -0.0002(9)
F1A 0.052(4) 0.038(3) 0.023(3) -0.012(3) 0.002(3) -0.013(3)
F2A 0.034(4) 0.034(3) 0.043(4) 0.007(3) -0.002(3) 0.015(3)
F3A 0.042(4) 0.047(4) 0.022(3) -0.003(3) 0.012(3) -0.021(3)
O1A 0.033(4) 0.046(4) 0.022(4) 0.000(4) 0.012(3) -0.014(3)
O2A 0.035(4) 0.032(4) 0.025(4) -0.006(3) -0.007(3) 0.022(3)
O3A 0.024(4) 0.023(3) 0.017(3) -0.004(3) 0.009(3) -0.005(3)
C1A 0.022(5) 0.023(5) 0.023(5) -0.001(4) 0.006(4) -0.002(4)
Cl1S 0.020(3) 0.054(3) 0.056(4) 0.004(3) -0.002(3) -0.018(2)
Cl2S 0.072(6) 0.106(7) 0.041(4) -0.010(5) 0.019(4) -0.052(5)
Cl3S 0.053(2) 0.087(3) 0.051(2) -0.001(2) -0.0153(19) -0.0215(19)
Cl4S 0.083(7) 0.088(6) 0.117(9) 0.038(6) -0.029(6) 0.023(5)
Cl5S 0.049(4) 0.044(4) 0.065(5) 0.012(4) -0.002(4) 0.009(3)
C1S 0.028(10) 0.075(12) 0.039(12) 0.003(12) -0.018(10) -0.020(9)
C2S 0.028(10) 0.075(12) 0.039(12) 0.003(12) -0.018(10) -0.020(9)

loop_
_atom_type_symbol
_atom_type_description
_atom_type_scat_dispersion_real
_atom_type_scat_dispersion_imag
_atom_type_scat_source
C C 0.0033 0.0016 'International Tables Vol C Tables 4.2.6.8 and 6.1.1.4'
H H 0.0000 0.0000 'International Tables Vol C Tables 4.2.6.8 and 6.1.1.4'
Cl Cl 0.1484 0.1585 'International Tables Vol C Tables 4.2.6.8 and 6.1.1.4'
F F 0.0171 0.0103 'International Tables Vol C Tables 4.2.6.8 and 6.1.1.4'
Ir Ir -1.4442 7.9887 'International Tables Vol C Tables 4.2.6.8 and 6.1.1.4'
N N 0.0061 0.0033 'International Tables Vol C Tables 4.2.6.8 and 6.1.1.4'
O O 0.0106 0.0060 'International Tables Vol C Tables 4.2.6.8 and 6.1.1.4'
S S 0.1246 0.1234 'International Tables Vol C Tables 4.2.6.8 and 6.1.1.4'

loop_
_exptl_crystal_face_index_h
_exptl_crystal_face_index_k
_exptl_crystal_face_index_l
_exptl_crystal_face_perp_dist
_exptl_oxdiff_crystal_face_indexfrac_h
_exptl_oxdiff_crystal_face_indexfrac_k
_exptl_oxdiff_crystal_face_indexfrac_l
_exptl_oxdiff_crystal_face_x
_exptl_oxdiff_crystal_face_y
_exptl_oxdiff_crystal_face_z
12 -24 -5 0.1552 12.0002 -24.0112 -5.0003 0.9747 -0.1363 0.1348
2 41 3 0.1205 2.0034 40.9997 3.0003 -0.5687 0.1099 0.8082
-1 42 3 0.1045 -0.9977 42.0022 3.0007 -0.7180 0.1721 0.6796
-11 30 3 0.1624 -11.0015 30.0103 3.0014 -0.9873 0.2663 -0.0048
-2 -1 -18 0.0816 -2.0158 -0.9999 -17.9906 0.2121 0.9655 -0.2794
1 0 18 0.0879 1.0154 0.0007 17.9907 -0.2420 -0.9546 0.2143
-7 -23 14 0.1911 -6.9910 -22.9935 13.9927 -0.1942 -0.7700 -0.5935
-10 -29 -3 0.2099 -10.0063 -28.9926 -2.9986 0.0315 0.1249 -0.9955
-2 -38 -7 0.1506 -2.0067 -37.9999 -6.9981 0.5877 0.1204 -0.7950
10 26 -10 0.2322 9.9954 25.9914 -9.9949 0.2203 0.5292 0.8257
-1 28 14 0.1024 -0.9886 28.0028 13.9944 -0.6848 -0.5034 0.5475
-13 -7 12 0.2037 -12.9948 -6.9882 11.9953 -0.6694 -0.4382 -0.6357
-8 13 16 0.1493 -7.9895 13.0084 15.9936 -0.8069 -0.5902 -0.0232
0 -39 -6 0.1452 -0.0052 -39.0015 -5.9989 0.6763 0.0244 -0.7056

loop_
_geom_angle_atom_site_label_1
_geom_angle_atom_site_label_2
_geom_angle_atom_site_label_3
_geom_angle
N1 Ir1 N2 171.7(3)
N1 Ir1 C23 88.4(3)
N1 Ir1 C30 98.9(3)
N1 Ir1 C1 80.1(3)
N1 Ir1 C12 93.2(3)
N2 Ir1 C23 97.9(3)
N2 Ir1 C30 86.0(3)
N2 Ir1 C1 94.4(3)
C30 Ir1 C23 94.5(3)
C1 Ir1 C23 90.3(3)
C1 Ir1 C30 175.0(3)
C12 Ir1 N2 80.2(3)
C12 Ir1 C23 176.5(3)
C12 Ir1 C30 88.4(3)
C12 Ir1 C1 86.8(3)
C23 N4 H4 115.8
C23 N4 C24 128.4(8)
C24 N4 H4 115.8
H3A N3 H3B 120.0
C23 N3 H3A 119.9
C23 N3 H3B 120.1
H5A N5 H5B 120.0
C30 N5 H5A 120.0
C30 N5 H5B 119.9
C30 N6 H6 116.4
C30 N6 C31 127.2(7)
C31 N6 H6 116.4
C11 N1 Ir1 124.4(5)
C11 N1 C7 119.0(7)
C7 N1 Ir1 116.6(5)
C18 N2 Ir1 116.0(5)
C18 N2 C22 118.5(8)
C22 N2 Ir1 125.4(6)
N4 C23 Ir1 118.7(6)
N3 C23 Ir1 125.2(7)
N3 C23 N4 116.1(8)
N4 C24 C29 121.1(9)
N4 C24 C25 123.3(10)
C25 C24 C29 115.5(9)
C24 C29 H29 118.7
C28 C29 C24 122.7(9)
C28 C29 H29 118.7
C29 C28 H28 121.5
C27 C28 C29 117.1(9)
C27 C28 H28 121.5
C28 C27 Cl1 118.0(8)
C26 C27 Cl1 120.1(8)
C26 C27 C28 122.0(9)
C27 C26 H26 120.5
C25 C26 C27 118.9(9)
C25 C26 H26 120.5
C24 C25 H25 118.2
C26 C25 C24 123.7(9)
C26 C25 H25 118.2
N5 C30 Ir1 125.8(6)
N5 C30 N6 114.1(7)
N6 C30 Ir1 119.7(6)
C36 C31 N6 117.4(8)
C36 C31 C32 120.8(8)
C32 C31 N6 121.6(9)
C31 C36 H36 120.6
C31 C36 C35 118.8(10)
C35 C36 H36 120.6
C36 C35 H35 119.3
C34 C35 C36 121.4(11)
C34 C35 H35 119.3
C35 C34 Cl2 120.2(9)
C35 C34 C33 120.7(9)
C33 C34 Cl2 119.0(8)
C34 C33 H33 120.3
C34 C33 C32 119.4(9)
C32 C33 H33 120.3
C31 C32 C33 118.8(9)
C31 C32 H32 120.6
C33 C32 H32 120.6
N1 C11 H11 118.9
N1 C11 C10 122.2(7)
C10 C11 H11 118.9
C11 C10 H10 120.5
C9 C10 C11 119.0(8)
C9 C10 H10 120.5
C10 C9 H9 120.6
C10 C9 C8 118.8(8)
C8 C9 H9 120.6
C9 C8 H8 119.5
C9 C8 C7 121.1(8)
C7 C8 H8 119.5
N1 C7 C8 119.9(8)
N1 C7 C6 113.9(7)
C8 C7 C6 126.2(8)
C5 C6 C7 123.3(7)
C5 C6 C1 120.2(8)
C1 C6 C7 116.5(7)
C6 C5 H5 119.7
C4 C5 C6 120.7(8)
C4 C5 H5 119.7
C5 C4 H4A 120.0
C5 C4 C3 120.0(8)
C3 C4 H4A 120.0
C4 C3 H3 120.1
C4 C3 C2 119.8(8)
C2 C3 H3 120.1
C3 C2 H2 119.4
C1 C2 C3 121.2(8)
C1 C2 H2 119.4
C6 C1 Ir1 112.9(6)
C2 C1 Ir1 128.9(6)
C2 C1 C6 118.1(7)
C13 C12 Ir1 129.7(7)
C13 C12 C17 116.9(8)
C17 C12 Ir1 113.4(6)
C12 C13 H13 119.6
C12 C13 C14 120.9(8)
C14 C13 H13 119.6
C13 C14 H14 119.6
C15 C14 C13 120.8(8)
C15 C14 H14 119.6
C14 C15 H15 120.0
C14 C15 C16 120.1(9)
C16 C15 H15 120.0
C15 C16 H16 120.2
C15 C16 C17 119.5(9)
C17 C16 H16 120.2
C12 C17 C18 115.2(8)
C16 C17 C12 121.8(8)
C16 C17 C18 123.0(8)
N2 C18 C17 115.1(8)
N2 C18 C19 119.9(8)
C19 C18 C17 124.9(8)
C18 C19 H19 119.9
C20 C19 C18 120.3(9)
C20 C19 H19 119.9
C19 C20 H20 120.6
C21 C20 C19 118.8(9)
C21 C20 H20 120.6
C20 C21 H21 120.1
C20 C21 C22 119.8(8)
C22 C21 H21 120.1
N2 C22 C21 122.4(9)
N2 C22 H22 118.8
C21 C22 H22 118.8
O1A S1A O3A 115.3(4)
O1A S1A C1A 102.8(4)
O2A S1A O1A 114.8(5)
O2A S1A O3A 114.7(4)
O2A S1A C1A 102.3(4)
O3A S1A C1A 104.5(4)
F1A C1A S1A 111.6(7)
F1A C1A F3A 106.7(7)
F2A C1A S1A 112.7(6)
F2A C1A F1A 107.7(8)
F2A C1A F3A 107.1(8)
F3A C1A S1A 110.8(7)
Cl1S C1S H1S 107.0
Cl2S C1S Cl1S 110.8(15)
Cl2S C1S H1S 107.0
Cl3S C1S Cl1S 114.1(18)
Cl3S C1S Cl2S 110.6(15)
Cl3S C1S H1S 107.0
Cl3S C2S H2S 105.7
Cl4S C2S Cl3S 114.8(16)
Cl4S C2S H2S 105.7
Cl5S C2S Cl3S 113.8(17)
Cl5S C2S Cl4S 110.1(16)
Cl5S C2S H2S 105.7

loop_
_geom_bond_atom_site_label_1
_geom_bond_atom_site_label_2
_geom_bond_distance
Ir1 N1 2.044(7)
Ir1 N2 2.063(7)
Ir1 C23 2.091(9)
Ir1 C30 2.086(8)
Ir1 C1 2.078(8)
Ir1 C12 2.063(9)
Cl1 C27 1.741(10)
Cl2 C34 1.743(9)
N4 H4 0.8801
N4 C23 1.360(11)
N4 C24 1.363(11)
N3 H3A 0.8802
N3 H3B 0.8800
N3 C23 1.300(11)
N5 H5A 0.8801
N5 H5B 0.8796
N5 C30 1.332(10)
N6 H6 0.8797
N6 C30 1.355(11)
N6 C31 1.436(10)
N1 C11 1.336(10)
N1 C7 1.376(10)
N2 C18 1.362(11)
N2 C22 1.365(11)
C24 C29 1.421(14)
C24 C25 1.388(13)
C29 H29 0.9500
C29 C28 1.407(13)
C28 H28 0.9500
C28 C27 1.393(14)
C27 C26 1.379(15)
C26 H26 0.9500
C26 C25 1.373(13)
C25 H25 0.9500
C31 C36 1.373(13)
C31 C32 1.379(12)
C36 H36 0.9500
C36 C35 1.398(13)
C35 H35 0.9500
C35 C34 1.321(14)
C34 C33 1.387(14)
C33 H33 0.9500
C33 C32 1.403(12)
C32 H32 0.9500
C11 H11 0.9500
C11 C10 1.404(12)
C10 H10 0.9500
C10 C9 1.371(12)
C9 H9 0.9500
C9 C8 1.375(12)
C8 H8 0.9500
C8 C7 1.385(12)
C7 C6 1.469(12)
C6 C5 1.386(11)
C6 C1 1.405(11)
C5 H5 0.9500
C5 C4 1.369(12)
C4 H4A 0.9500
C4 C3 1.378(12)
C3 H3 0.9500
C3 C2 1.390(12)
C2 H2 0.9500
C2 C1 1.383(12)
C12 C13 1.397(11)
C12 C17 1.427(12)
C13 H13 0.9500
C13 C14 1.414(13)
C14 H14 0.9500
C14 C15 1.379(13)
C15 H15 0.9500
C15 C16 1.387(13)
C16 H16 0.9500
C16 C17 1.402(12)
C17 C18 1.471(12)
C18 C19 1.389(12)
C19 H19 0.9500
C19 C20 1.391(13)
C20 H20 0.9500
C20 C21 1.361(14)
C21 H21 0.9500
C21 C22 1.361(13)
C22 H22 0.9500
S1A O1A 1.451(7)
S1A O2A 1.436(7)
S1A O3A 1.457(6)
S1A C1A 1.799(10)
F1A C1A 1.337(11)
F2A C1A 1.325(11)
F3A C1A 1.354(11)
Cl1S C1S 1.75(2)
Cl2S C1S 1.73(3)
Cl3S C1S 1.61(3)
Cl3S C2S 1.91(3)
Cl4S C2S 1.76(3)
Cl5S C2S 1.73(3)
C1S H1S 1.0000
C2S H2S 1.0000

loop_
_geom_torsion_atom_site_label_1
_geom_torsion_atom_site_label_2
_geom_torsion_atom_site_label_3
_geom_torsion_atom_site_label_4
_geom_torsion
Ir1 N1 C11 C10 -175.5(6)
Ir1 N1 C7 C8 176.3(6)
Ir1 N1 C7 C6 -2.4(9)
Ir1 N2 C18 C17 -1.0(9)
Ir1 N2 C18 C19 178.8(6)
Ir1 N2 C22 C21 -177.9(7)
Ir1 C12 C13 C14 179.4(6)
Ir1 C12 C17 C16 -178.5(6)
Ir1 C12 C17 C18 1.1(9)
Cl1 C27 C26 C25 179.1(7)
Cl2 C34 C33 C32 -178.9(7)
N4 C24 C29 C28 178.8(9)
N4 C24 C25 C26 178.9(10)
N6 C31 C36 C35 -178.9(10)
N6 C31 C32 C33 178.9(8)
N1 C11 C10 C9 -1.7(14)
N1 C7 C6 C5 179.7(8)
N1 C7 C6 C1 0.9(11)
N2 C18 C19 C20 1.2(13)
C23 N4 C24 C29 -61.6(15)
C23 N4 C24 C25 122.2(11)
C24 N4 C23 Ir1 -174.8(8)
C24 N4 C23 N3 5.7(14)
C24 C29 C28 C27 3.2(15)
C29 C24 C25 C26 2.5(15)
C29 C28 C27 Cl1 178.8(7)
C29 C28 C27 C26 0.7(16)
C28 C27 C26 C25 -2.8(16)
C27 C26 C25 C24 1.1(16)
C25 C24 C29 C28 -4.7(15)
C30 N6 C31 C36 -99.8(12)
C30 N6 C31 C32 85.2(12)
C31 N6 C30 Ir1 152.5(7)
C31 N6 C30 N5 -20.1(13)
C31 C36 C35 C34 2.5(19)
C36 C31 C32 C33 4.1(14)
C36 C35 C34 Cl2 179.2(9)
C36 C35 C34 C33 -1.5(18)
C35 C34 C33 C32 1.7(16)
C34 C33 C32 C31 -3.0(14)
C32 C31 C36 C35 -3.8(17)
C11 N1 C7 C8 -0.4(12)
C11 N1 C7 C6 -179.1(7)
C11 C10 C9 C8 1.7(13)
C10 C9 C8 C7 -1.1(14)
C9 C8 C7 N1 0.4(13)
C9 C8 C7 C6 179.1(8)
C8 C7 C6 C5 1.0(14)
C8 C7 C6 C1 -177.8(8)
C7 N1 C11 C10 1.0(13)
C7 C6 C5 C4 -177.2(9)
C7 C6 C1 Ir1 1.1(9)
C7 C6 C1 C2 179.0(8)
C6 C5 C4 C3 -2.2(15)
C5 C6 C1 Ir1 -177.8(7)
C5 C6 C1 C2 0.2(12)
C5 C4 C3 C2 1.1(15)
C4 C3 C2 C1 0.6(14)
C3 C2 C1 Ir1 176.3(7)
C3 C2 C1 C6 -1.2(13)
C1 C6 C5 C4 1.5(14)
C12 C13 C14 C15 -1.3(13)
C12 C17 C18 N2 -0.1(11)
C12 C17 C18 C19 -179.9(8)
C13 C12 C17 C16 0.1(12)
C13 C12 C17 C18 179.7(7)
C13 C14 C15 C16 0.4(13)
C14 C15 C16 C17 0.8(13)
C15 C16 C17 C12 -1.0(13)
C15 C16 C17 C18 179.4(8)
C16 C17 C18 N2 179.5(8)
C16 C17 C18 C19 -0.3(13)
C17 C12 C13 C14 1.0(12)
C17 C18 C19 C20 -179.0(8)
C18 N2 C22 C21 5.6(13)
C18 C19 C20 C21 0.9(14)
C19 C20 C21 C22 0.1(14)
C20 C21 C22 N2 -3.5(14)
C22 N2 C18 C17 175.8(7)
C22 N2 C18 C19 -4.3(12)
O1A S1A C1A F1A 56.4(7)
O1A S1A C1A F2A -65.0(8)
O1A S1A C1A F3A 175.1(7)
O2A S1A C1A F1A -63.0(8)
O2A S1A C1A F2A 175.7(7)
O2A S1A C1A F3A 55.7(8)
O3A S1A C1A F1A 177.1(6)
O3A S1A C1A F2A 55.8(8)
O3A S1A C1A F3A -64.2(7)
